data_4324810
loop_
_publ_author_name
'Justin J. Wilson'
'Stephen J. Lippard'

_publ_contact_author_address
;Department of Chemisry
Massachusetts Institute of Technology
Cambridge, MA 02139
;
_publ_contact_author_email lippard@mit.edu
_publ_contact_author_name 'Stephen J. Lippard'
_publ_contact_author_phone 617-253-1892
_publ_section_title
;
 Synthesis, Characterization, and Cytotoxicity of Platinum(IV) Carbamate
 Complexes
;
_journal_name_full 'Inorganic Chemistry'
_journal_page_first 3103
_journal_page_last 3115
_journal_paper_doi 10.1021/ic2000816
_journal_volume 50
_journal_year 2011
_chemical_formula_sum 'C19 H28 Cl2 N4 O7 Pt'
_chemical_formula_weight 690.44
_chemical_name_common 'Compound 9'
_chemical_name_systematic
; 
 ? 
;
_space_group_IT_number 14
_symmetry_cell_setting monoclinic
_symmetry_space_group_name_Hall '-P 2ybc'
_symmetry_space_group_name_H-M 'P 1 21/c 1'
_atom_sites_solution_hydrogens geom
_atom_sites_solution_primary direct
_atom_sites_solution_secondary difmap
_audit_creation_method SHELXL-97
_cell_angle_alpha 90.00
_cell_angle_beta 92.5790(10)
_cell_angle_gamma 90.00
_cell_formula_units_Z 4
_cell_length_a 18.9166(10)
_cell_length_b 9.5089(5)
_cell_length_c 13.7632(7)
_cell_measurement_reflns_used 9952
_cell_measurement_temperature 100(2)
_cell_measurement_theta_max 28.67
_cell_measurement_theta_min 2.40
_cell_volume 2473.2(2)
_computing_cell_refinement 'Bruker SAINT'
_computing_data_collection 'Bruker APEX2'
_computing_data_reduction 'Bruker SAINT'
_computing_molecular_graphics 'Bruker SHELXTL'
_computing_publication_material 'Bruker SHELXTL'
_computing_structure_refinement 'SHELXL-97 (Sheldrick, 2008)'
_computing_structure_solution 'SHELXS-97 (Sheldrick, 2008)'
_diffrn_ambient_temperature 100(2)
_diffrn_measured_fraction_theta_full 0.997
_diffrn_measured_fraction_theta_max 0.997
_diffrn_measurement_device_type 'Bruker APEX-II CCD'
_diffrn_measurement_method '\f and \w scans'
_diffrn_radiation_monochromator graphite
_diffrn_radiation_source 'fine-focus sealed tube'
_diffrn_radiation_type MoK\a
_diffrn_radiation_wavelength 0.71073
_diffrn_reflns_av_R_equivalents 0.0433
_diffrn_reflns_av_sigmaI/netI 0.0256
_diffrn_reflns_limit_h_max 25
_diffrn_reflns_limit_h_min -25
_diffrn_reflns_limit_k_max 12
_diffrn_reflns_limit_k_min -12
_diffrn_reflns_limit_l_max 18
_diffrn_reflns_limit_l_min -18
_diffrn_reflns_number 51159
_diffrn_reflns_theta_full 28.74
_diffrn_reflns_theta_max 28.74
_diffrn_reflns_theta_min 2.16
_exptl_absorpt_coefficient_mu 5.935
_exptl_absorpt_correction_T_max 0.8905
_exptl_absorpt_correction_T_min 0.5883
_exptl_absorpt_correction_type multi-scan
_exptl_absorpt_process_details 'Blessing, 1995'
_exptl_crystal_colour 'pale yellow'
_exptl_crystal_density_diffrn 1.854
_exptl_crystal_description needle
_exptl_crystal_F_000 1352
_exptl_crystal_size_max 0.10
_exptl_crystal_size_mid 0.05
_exptl_crystal_size_min 0.02
_refine_diff_density_max 2.132
_refine_diff_density_min -0.468
_refine_diff_density_rms 0.119
_refine_ls_extinction_method none
_refine_ls_goodness_of_fit_ref 1.026
_refine_ls_hydrogen_treatment constr
_refine_ls_matrix_type full
_refine_ls_number_parameters 304
_refine_ls_number_reflns 6409
_refine_ls_number_restraints 0
_refine_ls_restrained_S_all 1.026
_refine_ls_R_factor_all 0.0282
_refine_ls_R_factor_gt 0.0210
_refine_ls_shift/su_max 0.016
_refine_ls_shift/su_mean 0.000
_refine_ls_structure_factor_coef Fsqd
_refine_ls_weighting_details 'calc w=1/[\s^2^(Fo^2^)+(0.0236P)^2^+2.0984P] where P=(Fo^2^+2Fc^2^)/3'
_refine_ls_weighting_scheme calc
_refine_ls_wR_factor_gt 0.0457
_refine_ls_wR_factor_ref 0.0487
_reflns_number_gt 5576
_reflns_number_total 6409
_reflns_threshold_expression >2sigma(I)
_cod_data_source_file ic2000816_si_003_7.cif
_cod_data_source_block Compound_9
_cod_database_code 4324810

loop_
_symmetry_equiv_pos_as_xyz
'x, y, z'
'-x, y+1/2, -z+1/2'
'-x, -y, -z'
'x, -y-1/2, z-1/2'

loop_
_atom_site_label
_atom_site_type_symbol
_atom_site_fract_x
_atom_site_fract_y
_atom_site_fract_z
_atom_site_U_iso_or_equiv
_atom_site_adp_type
_atom_site_occupancy
_atom_site_symmetry_multiplicity
_atom_site_calc_flag
_atom_site_refinement_flags
Pt1 Pt 0.457503(5) 0.282510(9) 0.127224(7) 0.01085(3) Uani 1 1 d .
Cl1 Cl 0.41027(4) 0.30591(6) 0.27961(5) 0.01566(12) Uani 1 1 d .
Cl2 Cl 0.39666(4) 0.48044(6) 0.07147(5) 0.01763(13) Uani 1 1 d .
O4 O 0.62428(11) 0.26530(19) 0.11801(15) 0.0193(4) Uani 1 1 d .
O1 O 0.37047(10) 0.17169(19) 0.08359(14) 0.0160(4) Uani 1 1 d .
O3 O 0.53783(10) 0.41016(18) 0.16980(14) 0.0156(4) Uani 1 1 d .
N2 N 0.49753(12) 0.2660(2) -0.00660(16) 0.0144(4) Uani 1 1 d .
H2A H 0.5233 0.3442 -0.0191 0.022 Uiso 1 1 calc R
H2B H 0.4614 0.2576 -0.0522 0.022 Uiso 1 1 calc R
H2C H 0.5258 0.1887 -0.0085 0.022 Uiso 1 1 calc R
N1 N 0.51152(12) 0.1086(2) 0.17529(16) 0.0149(4) Uani 1 1 d .
H1A H 0.5588 0.1257 0.1752 0.022 Uiso 1 1 calc R
H1B H 0.5006 0.0347 0.1353 0.022 Uiso 1 1 calc R
H1C H 0.4992 0.0877 0.2368 0.022 Uiso 1 1 calc R
C1 C 0.37610(14) 0.0522(3) 0.0358(2) 0.0167(5) Uani 1 1 d .
C9 C 0.60487(14) 0.3779(3) 0.15239(18) 0.0145(5) Uani 1 1 d .
O2 O 0.43226(10) -0.0126(2) 0.02799(15) 0.0221(4) Uani 1 1 d .
N4 N 0.64915(12) 0.4843(2) 0.17761(17) 0.0177(5) Uani 1 1 d .
H4 H 0.6298 0.5646 0.1940 0.021 Uiso 1 1 calc R
O6 O 0.03502(11) 0.1787(2) -0.02270(19) 0.0337(6) Uani 1 1 d .
N3 N 0.31584(12) 0.0007(2) -0.00703(18) 0.0202(5) Uani 1 1 d .
H3 H 0.3207 -0.0796 -0.0378 0.024 Uiso 1 1 calc R
O5 O 0.94319(12) 0.4478(3) 0.19931(19) 0.0408(6) Uani 1 1 d .
C2 C 0.72445(14) 0.4784(3) 0.1801(2) 0.0175(5) Uani 1 1 d .
C7 C 0.76092(16) 0.5433(3) 0.2567(2) 0.0240(6) Uani 1 1 d .
H7 H 0.7355 0.5922 0.3042 0.029 Uiso 1 1 calc R
C15 C 0.23026(16) 0.1977(3) -0.0095(2) 0.0207(6) Uani 1 1 d .
H15 H 0.2676 0.2646 -0.0063 0.025 Uiso 1 1 calc R
C3 C 0.76131(16) 0.4119(3) 0.1085(2) 0.0247(6) Uani 1 1 d .
H3A H 0.7366 0.3723 0.0534 0.030 Uiso 1 1 calc R
C11 C 0.19060(16) -0.0419(3) -0.0181(2) 0.0265(7) Uani 1 1 d .
H11 H 0.2011 -0.1396 -0.0197 0.032 Uiso 1 1 calc R
C10 C 0.24554(15) 0.0555(3) -0.0104(2) 0.0184(6) Uani 1 1 d .
C13 C 0.10552(15) 0.1451(3) -0.0201(2) 0.0229(6) Uani 1 1 d .
C14 C 0.16009(17) 0.2431(3) -0.0133(2) 0.0236(6) Uani 1 1 d .
H14 H 0.1496 0.3407 -0.0113 0.028 Uiso 1 1 calc R
C4 C 0.83438(16) 0.4033(3) 0.1175(2) 0.0285(7) Uani 1 1 d .
H4A H 0.8596 0.3560 0.0691 0.034 Uiso 1 1 calc R
C5 C 0.87121(16) 0.4639(3) 0.1972(2) 0.0281(7) Uani 1 1 d .
C12 C 0.12119(17) 0.0022(3) -0.0236(3) 0.0295(7) Uani 1 1 d .
H12 H 0.0840 -0.0649 -0.0298 0.035 Uiso 1 1 calc R
C16 C 0.01683(18) 0.3237(4) -0.0172(3) 0.0381(8) Uani 1 1 d .
H16A H 0.0320 0.3607 0.0468 0.057 Uiso 1 1 calc R
H16B H -0.0345 0.3344 -0.0269 0.057 Uiso 1 1 calc R
H16C H 0.0405 0.3759 -0.0678 0.057 Uiso 1 1 calc R
C6 C 0.83446(16) 0.5380(3) 0.2652(2) 0.0280(7) Uani 1 1 d .
H6 H 0.8592 0.5849 0.3173 0.034 Uiso 1 1 calc R
C8 C 0.9830(2) 0.5195(6) 0.2756(3) 0.0609(13) Uani 1 1 d .
H8A H 0.9726 0.6204 0.2723 0.091 Uiso 1 1 calc R
H8B H 1.0337 0.5044 0.2677 0.091 Uiso 1 1 calc R
H8C H 0.9699 0.4826 0.3388 0.091 Uiso 1 1 calc R
C17 C 0.1927(2) 0.5551(4) 0.1711(3) 0.0371(8) Uani 1 1 d .
O7 O 0.14359(18) 0.5789(4) 0.1154(2) 0.0698(10) Uani 1 1 d .
C18 C 0.2009(3) 0.4144(5) 0.2182(3) 0.0634(14) Uani 1 1 d .
H18A H 0.2007 0.4253 0.2890 0.095 Uiso 1 1 calc R
H18B H 0.2457 0.3720 0.2004 0.095 Uiso 1 1 calc R
H18C H 0.1615 0.3536 0.1962 0.095 Uiso 1 1 calc R
C19 C 0.2477(2) 0.6611(5) 0.1943(4) 0.0655(14) Uani 1 1 d .
H19A H 0.2933 0.6276 0.1724 0.098 Uiso 1 1 calc R
H19B H 0.2512 0.6767 0.2647 0.098 Uiso 1 1 calc R
H19C H 0.2352 0.7495 0.1612 0.098 Uiso 1 1 calc R

loop_
_atom_site_aniso_label
_atom_site_aniso_U_11
_atom_site_aniso_U_22
_atom_site_aniso_U_33
_atom_site_aniso_U_23
_atom_site_aniso_U_13
_atom_site_aniso_U_12
Pt1 0.01130(5) 0.00852(5) 0.01271(5) -0.00021(3) 0.00044(3) -0.00039(4)
Cl1 0.0186(3) 0.0141(3) 0.0144(3) -0.0006(2) 0.0021(2) -0.0013(2)
Cl2 0.0171(3) 0.0133(3) 0.0226(3) 0.0044(2) 0.0024(3) 0.0029(2)
O4 0.0166(10) 0.0144(9) 0.0269(11) -0.0069(8) 0.0015(8) -0.0010(7)
O1 0.0142(9) 0.0127(8) 0.0210(10) -0.0057(7) -0.0002(8) -0.0022(7)
O3 0.0133(9) 0.0129(8) 0.0208(10) -0.0053(7) 0.0024(8) -0.0018(7)
N2 0.0152(11) 0.0137(10) 0.0145(11) -0.0020(8) 0.0011(9) -0.0013(8)
N1 0.0173(12) 0.0117(10) 0.0157(11) 0.0023(8) 0.0016(9) 0.0032(8)
C1 0.0156(13) 0.0150(12) 0.0197(14) -0.0010(10) 0.0019(11) -0.0021(10)
C9 0.0160(13) 0.0160(12) 0.0114(12) -0.0015(9) 0.0000(10) -0.0003(10)
O2 0.0151(10) 0.0186(10) 0.0325(12) -0.0095(8) 0.0011(9) 0.0006(8)
N4 0.0131(12) 0.0142(10) 0.0259(13) -0.0059(9) 0.0028(10) -0.0014(8)
O6 0.0145(11) 0.0301(12) 0.0564(16) -0.0051(11) 0.0011(11) 0.0026(9)
N3 0.0165(12) 0.0161(11) 0.0282(13) -0.0094(9) 0.0013(10) -0.0010(9)
O5 0.0149(12) 0.0546(16) 0.0531(16) -0.0011(13) 0.0024(11) -0.0004(11)
C2 0.0139(13) 0.0153(12) 0.0235(15) -0.0003(10) 0.0020(11) -0.0022(10)
C7 0.0200(15) 0.0295(15) 0.0228(15) -0.0051(12) 0.0030(12) -0.0017(12)
C15 0.0192(15) 0.0184(13) 0.0241(15) 0.0016(11) -0.0041(12) -0.0046(10)
C3 0.0201(15) 0.0214(14) 0.0329(17) -0.0056(12) 0.0038(13) -0.0043(11)
C11 0.0207(16) 0.0185(14) 0.0403(19) -0.0068(13) 0.0007(14) -0.0014(11)
C10 0.0155(14) 0.0190(13) 0.0207(14) -0.0041(10) -0.0014(11) -0.0011(10)
C13 0.0155(14) 0.0258(15) 0.0274(16) -0.0036(12) 0.0000(12) 0.0019(11)
C14 0.0241(16) 0.0175(13) 0.0288(17) 0.0002(11) -0.0042(13) 0.0022(11)
C4 0.0213(16) 0.0249(15) 0.0403(19) -0.0064(13) 0.0108(14) -0.0019(12)
C5 0.0179(15) 0.0304(16) 0.0362(19) 0.0038(13) 0.0034(13) -0.0023(12)
C12 0.0179(16) 0.0244(15) 0.046(2) -0.0063(14) 0.0000(14) -0.0041(12)
C16 0.0230(18) 0.0338(18) 0.057(2) 0.0018(17) 0.0023(16) 0.0106(14)
C6 0.0191(16) 0.0380(18) 0.0266(17) -0.0034(13) -0.0025(13) -0.0052(13)
C8 0.019(2) 0.113(4) 0.050(3) -0.005(3) -0.0048(18) -0.005(2)
C17 0.036(2) 0.042(2) 0.0330(19) -0.0114(15) -0.0027(16) 0.0131(16)
O7 0.071(2) 0.072(2) 0.064(2) -0.0101(17) -0.0294(18) 0.0252(18)
C18 0.105(4) 0.049(3) 0.035(2) 0.0000(19) -0.008(2) 0.010(3)
C19 0.049(3) 0.056(3) 0.093(4) -0.038(3) 0.017(3) -0.002(2)

loop_
_atom_type_symbol
_atom_type_description
_atom_type_scat_dispersion_real
_atom_type_scat_dispersion_imag
_atom_type_scat_source
C C 0.0033 0.0016 'International Tables Vol C Tables 4.2.6.8 and 6.1.1.4'
H H 0.0000 0.0000 'International Tables Vol C Tables 4.2.6.8 and 6.1.1.4'
N N 0.0061 0.0033 'International Tables Vol C Tables 4.2.6.8 and 6.1.1.4'
O O 0.0106 0.0060 'International Tables Vol C Tables 4.2.6.8 and 6.1.1.4'
Cl Cl 0.1484 0.1585 'International Tables Vol C Tables 4.2.6.8 and 6.1.1.4'
Pt Pt -1.7033 8.3905 'International Tables Vol C Tables 4.2.6.8 and 6.1.1.4'

loop_
_geom_angle_atom_site_label_1
_geom_angle_atom_site_label_2
_geom_angle_atom_site_label_3
_geom_angle
O3 Pt1 O1 174.20(7)
O3 Pt1 N2 90.19(8)
O1 Pt1 N2 91.27(8)
O3 Pt1 N1 91.95(8)
O1 Pt1 N1 93.62(8)
N2 Pt1 N1 91.70(9)
O3 Pt1 Cl2 87.92(5)
O1 Pt1 Cl2 86.52(5)
N2 Pt1 Cl2 87.85(7)
N1 Pt1 Cl2 179.53(7)
O3 Pt1 Cl1 89.74(5)
O1 Pt1 Cl1 88.68(6)
N2 Pt1 Cl1 178.74(7)
N1 Pt1 Cl1 89.56(6)
Cl2 Pt1 Cl1 90.90(2)
C1 O1 Pt1 120.91(17)
C9 O3 Pt1 121.31(15)
Pt1 N2 H2A 109.5
Pt1 N2 H2B 109.5
H2A N2 H2B 109.5
Pt1 N2 H2C 109.5
H2A N2 H2C 109.5
H2B N2 H2C 109.5
Pt1 N1 H1A 109.5
Pt1 N1 H1B 109.5
H1A N1 H1B 109.5
Pt1 N1 H1C 109.5
H1A N1 H1C 109.5
H1B N1 H1C 109.5
O2 C1 O1 124.1(2)
O2 C1 N3 119.5(2)
O1 C1 N3 116.3(2)
O4 C9 O3 124.7(2)
O4 C9 N4 123.9(3)
O3 C9 N4 111.4(2)
C9 N4 C2 125.8(2)
C9 N4 H4 117.1
C2 N4 H4 117.1
C13 O6 C16 117.5(2)
C1 N3 C10 130.4(2)
C1 N3 H3 114.8
C10 N3 H3 114.8
C5 O5 C8 116.8(3)
C7 C2 C3 119.9(3)
C7 C2 N4 117.8(2)
C3 C2 N4 122.4(3)
C2 C7 C6 120.8(3)
C2 C7 H7 119.6
C6 C7 H7 119.6
C10 C15 C14 120.1(3)
C10 C15 H15 120.0
C14 C15 H15 120.0
C4 C3 C2 119.7(3)
C4 C3 H3A 120.2
C2 C3 H3A 120.2
C12 C11 C10 120.5(3)
C12 C11 H11 119.7
C10 C11 H11 119.7
C15 C10 C11 119.7(3)
C15 C10 N3 123.5(3)
C11 C10 N3 116.8(2)
O6 C13 C14 124.4(3)
O6 C13 C12 115.8(3)
C14 C13 C12 119.8(3)
C13 C14 C15 119.9(3)
C13 C14 H14 120.1
C15 C14 H14 120.1
C3 C4 C5 120.4(3)
C3 C4 H4A 119.8
C5 C4 H4A 119.8
O5 C5 C6 124.9(3)
O5 C5 C4 115.5(3)
C6 C5 C4 119.5(3)
C11 C12 C13 119.9(3)
C11 C12 H12 120.0
C13 C12 H12 120.0
O6 C16 H16A 109.5
O6 C16 H16B 109.5
H16A C16 H16B 109.5
O6 C16 H16C 109.5
H16A C16 H16C 109.5
H16B C16 H16C 109.5
C5 C6 C7 119.5(3)
C5 C6 H6 120.2
C7 C6 H6 120.2
O5 C8 H8A 109.5
O5 C8 H8B 109.5
H8A C8 H8B 109.5
O5 C8 H8C 109.5
H8A C8 H8C 109.5
H8B C8 H8C 109.5
O7 C17 C19 121.9(4)
O7 C17 C18 120.6(4)
C19 C17 C18 117.5(4)
C17 C18 H18A 109.5
C17 C18 H18B 109.5
H18A C18 H18B 109.5
C17 C18 H18C 109.5
H18A C18 H18C 109.5
H18B C18 H18C 109.5
C17 C19 H19A 109.5
C17 C19 H19B 109.5
H19A C19 H19B 109.5
C17 C19 H19C 109.5
H19A C19 H19C 109.5
H19B C19 H19C 109.5

loop_
_geom_bond_atom_site_label_1
_geom_bond_atom_site_label_2
_geom_bond_distance
Pt1 O3 2.0114(18)
Pt1 O1 2.0231(18)
Pt1 N2 2.029(2)
Pt1 N1 2.038(2)
Pt1 Cl2 2.3187(6)
Pt1 Cl1 2.3271(6)
O4 C9 1.233(3)
O1 C1 1.320(3)
O3 C9 1.337(3)
N2 H2A 0.9100
N2 H2B 0.9100
N2 H2C 0.9100
N1 H1A 0.9100
N1 H1B 0.9100
N1 H1C 0.9100
C1 O2 1.237(3)
C1 N3 1.351(3)
C9 N4 1.349(3)
N4 C2 1.425(3)
N4 H4 0.8800
O6 C13 1.370(3)
O6 C16 1.424(4)
N3 C10 1.427(4)
N3 H3 0.8800
O5 C5 1.369(4)
O5 C8 1.437(5)
C2 C7 1.379(4)
C2 C3 1.386(4)
C7 C6 1.392(4)
C7 H7 0.9500
C15 C10 1.383(4)
C15 C14 1.394(4)
C15 H15 0.9500
C3 C4 1.385(4)
C3 H3A 0.9500
C11 C12 1.377(4)
C11 C10 1.393(4)
C11 H11 0.9500
C13 C14 1.390(4)
C13 C12 1.392(4)
C14 H14 0.9500
C4 C5 1.397(5)
C4 H4A 0.9500
C5 C6 1.383(4)
C12 H12 0.9500
C16 H16A 0.9800
C16 H16B 0.9800
C16 H16C 0.9800
C6 H6 0.9500
C8 H8A 0.9800
C8 H8B 0.9800
C8 H8C 0.9800
C17 O7 1.200(4)
C17 C19 1.473(6)
C17 C18 1.491(6)
C18 H18A 0.9800
C18 H18B 0.9800
C18 H18C 0.9800
C19 H19A 0.9800
C19 H19B 0.9800
C19 H19C 0.9800
